data_4071000
loop_
_publ_author_name
'Okazaki, Masaaki'
'Yamahira, Nobukazu'
'Minglana, Jim Josephus Gabrillo'
'Komuro, Takashi'
'Ogino, Hiroshi'
'Tobita, Hiromi'

_publ_section_title
;
 [Ru(xantsil)(CO)(\h6-toluene)]: Synthon for a Highly Unsaturated
 Ruthenium(II) Complex through Facile Dissociation of the Toluene Ligand
 [xantsil = (9,9-dimethylxanthene-4,5-diyl)bis(dimethylsilyl)]
;
_journal_issue 5
_journal_name_full Organometallics
_journal_page_first 918
_journal_paper_doi 10.1021/om701194e
_journal_volume 27
_journal_year 2008
_chemical_formula_moiety 'C40 H48 O4 Ru2 Si4'
_chemical_formula_sum 'C40 H48 O4 Ru2 Si4'
_chemical_formula_weight 907.28
_chemical_name_common 'complex 10'
_space_group_IT_number 2
_symmetry_cell_setting triclinic
_symmetry_Int_Tables_number 2
_symmetry_space_group_name_Hall '-P 1'
_symmetry_space_group_name_H-M 'P -1'
_atom_sites_solution_hydrogens geom
_atom_sites_solution_primary direct
_atom_sites_solution_secondary difmap
_audit_creation_method SHELXL-97
_cell_angle_alpha 93.4825(14)
_cell_angle_beta 115.9243(10)
_cell_angle_gamma 109.649(3)
_cell_formula_units_Z 1
_cell_length_a 10.3381(4)
_cell_length_b 10.4244(6)
_cell_length_c 10.4263(5)
_cell_measurement_reflns_used 11298
_cell_measurement_temperature 150(2)
_cell_measurement_theta_max 70.91
_cell_measurement_theta_min 4.48
_cell_volume 922.64(8)
_computing_structure_refinement 'SHELXL-97 (Sheldrick, 1997)'
_computing_structure_solution 'SHELXS-97 (Sheldrick, 1990)'
_diffrn_ambient_temperature 150(2)
_diffrn_measured_fraction_theta_full 0.976
_diffrn_measured_fraction_theta_max 0.976
_diffrn_measurement_device_type 'Rigaku RAXIS-RAPID Imaging Plate'
_diffrn_measurement_method \w
_diffrn_radiation_monochromator graphite
_diffrn_radiation_probe x-ray
_diffrn_radiation_type MoK\a
_diffrn_radiation_wavelength 0.71069
_diffrn_reflns_av_R_equivalents 0.0609
_diffrn_reflns_av_sigmaI/netI 0.0460
_diffrn_reflns_limit_h_max 13
_diffrn_reflns_limit_h_min -13
_diffrn_reflns_limit_k_max 13
_diffrn_reflns_limit_k_min -13
_diffrn_reflns_limit_l_max 13
_diffrn_reflns_limit_l_min -12
_diffrn_reflns_number 8263
_diffrn_reflns_theta_full 27.50
_diffrn_reflns_theta_max 27.50
_diffrn_reflns_theta_min 2.35
_diffrn_source 'fine-focus sealed tube'
_exptl_absorpt_coefficient_mu 0.991
_exptl_absorpt_correction_T_max 0.9074
_exptl_absorpt_correction_T_min 0.7554
_exptl_absorpt_correction_type integration
_exptl_absorpt_process_details Higashi
_exptl_crystal_colour yellow
_exptl_crystal_density_diffrn 1.633
_exptl_crystal_density_method 'not measured'
_exptl_crystal_description block
_exptl_crystal_F_000 464
_exptl_crystal_size_max 0.30
_exptl_crystal_size_mid 0.10
_exptl_crystal_size_min 0.10
_refine_diff_density_max 0.813
_refine_diff_density_min -0.807
_refine_diff_density_rms 0.203
_refine_ls_extinction_method none
_refine_ls_goodness_of_fit_ref 1.155
_refine_ls_hydrogen_treatment constr
_refine_ls_matrix_type full
_refine_ls_number_parameters 232
_refine_ls_number_reflns 4155
_refine_ls_number_restraints 0
_refine_ls_restrained_S_all 1.155
_refine_ls_R_factor_all 0.0491
_refine_ls_R_factor_gt 0.0420
_refine_ls_shift/su_max 0.000
_refine_ls_shift/su_mean 0.000
_refine_ls_structure_factor_coef Fsqd
_refine_ls_weighting_details 'calc w=1/[\s^2^(Fo^2^)+(0.0749P)^2^+1.6258P] where P=(Fo^2^+2Fc^2^)/3'
_refine_ls_weighting_scheme calc
_refine_ls_wR_factor_gt 0.1175
_refine_ls_wR_factor_ref 0.1265
_reflns_number_gt 3818
_reflns_number_total 4155
_reflns_threshold_expression >2sigma(I)
_cod_data_source_file om701194e-file003.cif
_cod_data_source_block 9
_cod_original_cell_volume 922.65(8)
_cod_database_code 4071000

loop_
_symmetry_equiv_pos_as_xyz
'x, y, z'
'-x, -y, -z'

loop_
_atom_site_label
_atom_site_type_symbol
_atom_site_fract_x
_atom_site_fract_y
_atom_site_fract_z
_atom_site_U_iso_or_equiv
_atom_site_adp_type
_atom_site_occupancy
_atom_site_symmetry_multiplicity
_atom_site_calc_flag
_atom_site_refinement_flags
Ru1 Ru 0.21599(3) -0.01212(3) 0.21004(3) 0.01237(12) Uani 1 1 d .
Si1 Si 0.42240(11) 0.19888(10) 0.22381(11) 0.0160(2) Uani 1 1 d .
Si2 Si 0.05454(11) 0.10626(10) 0.22457(10) 0.0140(2) Uani 1 1 d .
O1 O 0.1620(3) 0.2732(3) 0.0588(3) 0.0155(5) Uani 1 1 d .
C1 C 0.3176(4) 0.0635(4) 0.4071(4) 0.0184(7) Uani 1 1 d .
O2 O 0.3825(4) 0.1102(3) 0.5334(3) 0.0294(7) Uani 1 1 d .
C2 C 0.5986(4) 0.1587(4) 0.2589(5) 0.0236(8) Uani 1 1 d .
H1 H 0.6849 0.2443 0.2709 0.035 Uiso 1 1 calc R
H2 H 0.5703 0.0864 0.1754 0.035 Uiso 1 1 calc R
H3 H 0.6320 0.1246 0.3486 0.035 Uiso 1 1 calc R
C3 C 0.5106(5) 0.3627(4) 0.3741(5) 0.0246(8) Uani 1 1 d .
H4 H 0.6138 0.4238 0.3882 0.037 Uiso 1 1 calc R
H5 H 0.5225 0.3363 0.4660 0.037 Uiso 1 1 calc R
H6 H 0.4411 0.4127 0.3460 0.037 Uiso 1 1 calc R
C4 C -0.0851(5) 0.0093(4) 0.2904(4) 0.0199(7) Uani 1 1 d .
H7 H -0.0270 -0.0142 0.3821 0.030 Uiso 1 1 calc R
H8 H -0.1664 -0.0772 0.2155 0.030 Uiso 1 1 calc R
H9 H -0.1344 0.0689 0.3079 0.030 Uiso 1 1 calc R
C5 C 0.1528(5) 0.2868(4) 0.3537(4) 0.0222(8) Uani 1 1 d .
H10 H 0.0731 0.3121 0.3617 0.033 Uiso 1 1 calc R
H11 H 0.2073 0.3561 0.3150 0.033 Uiso 1 1 calc R
H12 H 0.2290 0.2856 0.4511 0.033 Uiso 1 1 calc R
C6 C 0.3794(4) 0.2652(4) 0.0492(4) 0.0177(7) Uani 1 1 d .
C7 C 0.4698(4) 0.2896(4) -0.0220(5) 0.0219(8) Uani 1 1 d .
H13 H 0.5632 0.2733 0.0177 0.026 Uiso 1 1 calc R
C8 C 0.4250(5) 0.3375(4) -0.1501(5) 0.0235(8) Uani 1 1 d .
H14 H 0.4900 0.3560 -0.1947 0.028 Uiso 1 1 calc R
C9 C 0.2866(5) 0.3585(4) -0.2135(4) 0.0220(8) Uani 1 1 d .
H15 H 0.2564 0.3885 -0.3024 0.026 Uiso 1 1 calc R
C10 C 0.1921(4) 0.3359(4) -0.1475(4) 0.0164(7) Uani 1 1 d .
C11 C 0.2462(4) 0.2943(4) -0.0173(4) 0.0152(7) Uani 1 1 d .
C12 C 0.0775(4) -0.1384(4) -0.0423(4) 0.0133(6) Uani 1 1 d .
C13 C 0.2402(4) -0.1081(4) 0.0228(4) 0.0157(7) Uani 1 1 d .
H16 H 0.3048 -0.0453 -0.0152 0.019 Uiso 1 1 calc R
C14 C 0.3155(4) -0.1549(4) 0.1493(4) 0.0167(7) Uani 1 1 d .
H17 H 0.4320 -0.1256 0.1981 0.020 Uiso 1 1 calc R
C15 C 0.2320(4) -0.2217(4) 0.2196(4) 0.0169(7) Uani 1 1 d .
H18 H 0.2898 -0.2402 0.3172 0.020 Uiso 1 1 calc R
C16 C -0.0662(4) 0.2619(4) -0.1545(4) 0.0152(7) Uani 1 1 d .
C17 C -0.0032(4) -0.2230(4) 0.0227(4) 0.0150(6) Uani 1 1 d .
C18 C 0.0383(4) 0.3574(4) -0.2074(4) 0.0176(7) Uani 1 1 d .
C19 C -0.0454(5) 0.3303(5) -0.3749(4) 0.0274(9) Uani 1 1 d .
H19 H -0.0706 0.2332 -0.4184 0.041 Uiso 1 1 calc R
H20 H 0.0234 0.3950 -0.4052 0.041 Uiso 1 1 calc R
H21 H -0.1426 0.3451 -0.4086 0.041 Uiso 1 1 calc R
C20 C 0.0775(5) 0.5104(4) -0.1383(5) 0.0223(8) Uani 1 1 d .
H22 H -0.0201 0.5247 -0.1716 0.033 Uiso 1 1 calc R
H23 H 0.1456 0.5757 -0.1688 0.033 Uiso 1 1 calc R
H24 H 0.1316 0.5278 -0.0309 0.033 Uiso 1 1 calc R

loop_
_atom_site_aniso_label
_atom_site_aniso_U_11
_atom_site_aniso_U_22
_atom_site_aniso_U_33
_atom_site_aniso_U_23
_atom_site_aniso_U_13
_atom_site_aniso_U_12
Ru1 0.01182(16) 0.01371(17) 0.01005(16) 0.00227(11) 0.00337(12) 0.00621(11)
Si1 0.0136(4) 0.0165(5) 0.0141(5) 0.0031(4) 0.0041(4) 0.0057(4)
Si2 0.0156(4) 0.0159(4) 0.0106(4) 0.0028(3) 0.0054(4) 0.0080(4)
O1 0.0132(11) 0.0190(12) 0.0125(11) 0.0022(9) 0.0056(9) 0.0057(10)
C1 0.0181(16) 0.0183(17) 0.0193(17) 0.0081(14) 0.0074(14) 0.0097(13)
O2 0.0336(16) 0.0290(15) 0.0143(14) 0.0021(11) 0.0033(12) 0.0120(13)
C2 0.0151(16) 0.0274(19) 0.027(2) 0.0081(16) 0.0078(15) 0.0095(15)
C3 0.0244(19) 0.0186(18) 0.0222(19) 0.0001(15) 0.0095(16) 0.0023(15)
C4 0.0238(18) 0.0236(18) 0.0159(16) 0.0056(14) 0.0107(15) 0.0118(15)
C5 0.0266(19) 0.0200(17) 0.0168(17) 0.0008(14) 0.0080(15) 0.0101(15)
C6 0.0143(16) 0.0157(16) 0.0182(17) 0.0048(13) 0.0045(14) 0.0052(13)
C7 0.0171(17) 0.0216(18) 0.0276(19) 0.0064(15) 0.0118(15) 0.0070(14)
C8 0.0209(18) 0.0242(19) 0.026(2) 0.0051(16) 0.0136(16) 0.0076(15)
C9 0.0261(19) 0.0228(18) 0.0168(17) 0.0073(14) 0.0112(15) 0.0082(15)
C10 0.0161(16) 0.0131(15) 0.0149(16) 0.0009(12) 0.0054(13) 0.0038(13)
C11 0.0129(15) 0.0143(15) 0.0150(16) -0.0001(12) 0.0062(13) 0.0029(12)
C12 0.0151(15) 0.0152(15) 0.0090(14) 0.0000(12) 0.0049(12) 0.0073(12)
C13 0.0153(16) 0.0172(16) 0.0149(16) 0.0005(13) 0.0070(13) 0.0079(13)
C14 0.0153(16) 0.0175(16) 0.0149(16) -0.0004(13) 0.0041(13) 0.0090(13)
C15 0.0181(17) 0.0167(16) 0.0142(16) 0.0041(13) 0.0037(13) 0.0108(13)
C16 0.0183(17) 0.0127(15) 0.0157(16) 0.0042(13) 0.0082(14) 0.0074(13)
C17 0.0144(16) 0.0162(16) 0.0139(16) 0.0033(13) 0.0046(13) 0.0087(13)
C18 0.0159(16) 0.0193(17) 0.0175(17) 0.0082(14) 0.0071(14) 0.0079(13)
C19 0.027(2) 0.038(2) 0.0159(18) 0.0113(17) 0.0076(16) 0.0140(18)
C20 0.0234(18) 0.0146(16) 0.031(2) 0.0088(15) 0.0129(16) 0.0105(14)

loop_
_atom_type_symbol
_atom_type_description
_atom_type_scat_dispersion_real
_atom_type_scat_dispersion_imag
_atom_type_scat_source
C C 0.0033 0.0016 'International Tables Vol C Tables 4.2.6.8 and 6.1.1.4'
H H 0.0000 0.0000 'International Tables Vol C Tables 4.2.6.8 and 6.1.1.4'
O O 0.0106 0.0060 'International Tables Vol C Tables 4.2.6.8 and 6.1.1.4'
Si Si 0.0817 0.0704 'International Tables Vol C Tables 4.2.6.8 and 6.1.1.4'
Ru Ru -1.2594 0.8363 'International Tables Vol C Tables 4.2.6.8 and 6.1.1.4'

loop_
_geom_angle_atom_site_label_1
_geom_angle_atom_site_label_2
_geom_angle_atom_site_label_3
_geom_angle
_geom_angle_site_symmetry_1
_geom_angle_site_symmetry_3
C1 Ru1 C15 97.62(15) . .
C1 Ru1 C14 112.17(15) . .
C15 Ru1 C14 36.25(13) . .
C1 Ru1 C13 143.91(15) . .
C15 Ru1 C13 65.34(13) . .
C14 Ru1 C13 36.33(13) . .
C1 Ru1 C12 173.14(14) . .
C15 Ru1 C12 75.92(12) . .
C14 Ru1 C12 63.91(12) . .
C13 Ru1 C12 35.15(11) . .
C1 Ru1 C16 110.39(14) . 2
C15 Ru1 C16 35.42(12) . 2
C14 Ru1 C16 63.43(13) . 2
C13 Ru1 C16 74.85(13) . 2
C12 Ru1 C16 62.98(12) . 2
C1 Ru1 Si2 79.49(12) . .
C15 Ru1 Si2 139.74(10) . .
C14 Ru1 Si2 166.92(9) . .
C13 Ru1 Si2 134.47(9) . .
C12 Ru1 Si2 103.86(8) . .
C16 Ru1 Si2 107.72(9) 2 .
C1 Ru1 Si1 81.40(12) . .
C15 Ru1 Si1 124.26(10) . .
C14 Ru1 Si1 92.46(10) . .
C13 Ru1 Si1 83.19(9) . .
C12 Ru1 Si1 104.07(9) . .
C16 Ru1 Si1 155.55(9) 2 .
Si2 Ru1 Si1 95.26(3) . .
C1 Ru1 C17 140.51(15) . .
C15 Ru1 C17 60.97(12) . .
C14 Ru1 C17 71.26(12) . .
C13 Ru1 C17 60.50(12) . .
C12 Ru1 C17 33.91(12) . .
C16 Ru1 C17 33.45(11) 2 .
Si2 Ru1 C17 96.03(8) . .
Si1 Ru1 C17 137.97(9) . .
C3 Si1 C2 102.76(19) . .
C3 Si1 C6 104.12(18) . .
C2 Si1 C6 102.69(18) . .
C3 Si1 Ru1 119.64(14) . .
C2 Si1 Ru1 108.60(13) . .
C6 Si1 Ru1 116.91(11) . .
C4 Si2 C5 100.28(18) . .
C4 Si2 C12 104.29(16) . 2
C5 Si2 C12 101.50(16) . 2
C4 Si2 Ru1 113.86(13) . .
C5 Si2 Ru1 119.37(13) . .
C12 Si2 Ru1 115.31(11) 2 .
C17 O1 C11 117.0(3) 2 .
O2 C1 Ru1 179.1(3) . .
C11 C6 C7 114.6(3) . .
C11 C6 Si1 118.8(3) . .
C7 C6 Si1 126.6(3) . .
C8 C7 C6 121.1(4) . .
C9 C8 C7 121.0(4) . .
C8 C9 C10 120.4(4) . .
C11 C10 C9 115.9(3) . .
C11 C10 C18 119.5(3) . .
C9 C10 C18 124.5(3) . .
C10 C11 O1 120.0(3) . .
C10 C11 C6 126.9(3) . .
O1 C11 C6 113.1(3) . .
C13 C12 C17 115.5(3) . .
C13 C12 Si2 128.5(3) . 2
C17 C12 Si2 115.2(2) . 2
C13 C12 Ru1 68.39(19) . .
C17 C12 Ru1 75.6(2) . .
Si2 C12 Ru1 134.24(17) 2 .
C12 C13 C14 121.0(3) . .
C12 C13 Ru1 76.5(2) . .
C14 C13 Ru1 71.2(2) . .
C15 C14 C13 120.0(3) . .
C15 C14 Ru1 71.0(2) . .
C13 C14 Ru1 72.4(2) . .
C14 C15 C16 121.0(3) . 2
C14 C15 Ru1 72.7(2) . .
C16 C15 Ru1 78.6(2) 2 .
C17 C16 C15 115.6(3) 2 2
C17 C16 C18 119.4(3) 2 .
C15 C16 C18 124.5(3) 2 .
C17 C16 Ru1 75.0(2) 2 2
C15 C16 Ru1 65.99(19) 2 2
C18 C16 Ru1 135.6(2) . 2
O1 C17 C16 120.2(3) 2 2
O1 C17 C12 113.8(3) 2 .
C16 C17 C12 126.0(3) 2 .
O1 C17 Ru1 138.6(2) 2 .
C16 C17 Ru1 71.6(2) 2 .
C12 C17 Ru1 70.49(19) . .
C16 C18 C19 111.4(3) . .
C16 C18 C10 108.5(3) . .
C19 C18 C10 112.0(3) . .
C16 C18 C20 106.7(3) . .
C19 C18 C20 109.6(3) . .
C10 C18 C20 108.4(3) . .

loop_
_geom_bond_atom_site_label_1
_geom_bond_atom_site_label_2
_geom_bond_distance
_geom_bond_site_symmetry_2
Ru1 C1 1.818(4) .
Ru1 C15 2.251(3) .
Ru1 C14 2.272(4) .
Ru1 C13 2.288(4) .
Ru1 C12 2.392(3) .
Ru1 C16 2.415(3) 2
Ru1 Si2 2.4321(10) .
Ru1 Si1 2.4392(10) .
Ru1 C17 2.458(3) .
Si1 C3 1.892(4) .
Si1 C2 1.891(4) .
Si1 C6 1.908(4) .
Si2 C4 1.883(4) .
Si2 C5 1.897(4) .
Si2 C12 1.925(4) 2
O1 C17 1.356(4) 2
O1 C11 1.389(4) .
C1 O2 1.163(5) .
C6 C11 1.393(5) .
C6 C7 1.399(5) .
C7 C8 1.394(6) .
C8 C9 1.391(6) .
C9 C10 1.392(5) .
C10 C11 1.384(5) .
C10 C18 1.535(5) .
C12 C13 1.417(5) .
C12 C17 1.416(5) .
C12 Si2 1.925(4) 2
C13 C14 1.422(5) .
C14 C15 1.407(5) .
C15 C16 1.428(5) 2
C16 C17 1.403(5) 2
C16 C15 1.428(5) 2
C16 C18 1.526(5) .
C16 Ru1 2.415(3) 2
C17 O1 1.356(4) 2
C17 C16 1.403(5) 2
C18 C19 1.527(5) .
C18 C20 1.548(5) .

loop_
_geom_torsion_atom_site_label_1
_geom_torsion_atom_site_label_2
_geom_torsion_atom_site_label_3
_geom_torsion_atom_site_label_4
_geom_torsion
_geom_torsion_site_symmetry_1
_geom_torsion_site_symmetry_4
C1 Ru1 Si1 C3 -28.5(2) . .
C15 Ru1 Si1 C3 -121.92(19) . .
C14 Ru1 Si1 C3 -140.59(19) . .
C13 Ru1 Si1 C3 -175.79(18) . .
C12 Ru1 Si1 C3 155.71(18) . .
C16 Ru1 Si1 C3 -149.8(3) 2 .
Si2 Ru1 Si1 C3 49.98(16) . .
C17 Ru1 Si1 C3 155.0(2) . .
C1 Ru1 Si1 C2 88.83(19) . .
C15 Ru1 Si1 C2 -4.56(19) . .
C14 Ru1 Si1 C2 -23.23(17) . .
C13 Ru1 Si1 C2 -58.43(17) . .
C12 Ru1 Si1 C2 -86.93(17) . .
C16 Ru1 Si1 C2 -32.4(3) 2 .
Si2 Ru1 Si1 C2 167.34(15) . .
C17 Ru1 Si1 C2 -87.60(19) . .
C1 Ru1 Si1 C6 -155.66(18) . .
C15 Ru1 Si1 C6 110.95(18) . .
C14 Ru1 Si1 C6 92.28(17) . .
C13 Ru1 Si1 C6 57.09(16) . .
C12 Ru1 Si1 C6 28.59(16) . .
C16 Ru1 Si1 C6 83.1(2) 2 .
Si2 Ru1 Si1 C6 -77.15(14) . .
C17 Ru1 Si1 C6 27.92(19) . .
C1 Ru1 Si2 C4 -77.62(18) . .
C15 Ru1 Si2 C4 11.8(2) . .
C14 Ru1 Si2 C4 76.2(5) . .
C13 Ru1 Si2 C4 116.54(18) . .
C12 Ru1 Si2 C4 96.25(16) . .
C16 Ru1 Si2 C4 30.60(17) 2 .
Si1 Ru1 Si2 C4 -157.84(14) . .
C17 Ru1 Si2 C4 62.70(16) . .
C1 Ru1 Si2 C5 40.59(19) . .
C15 Ru1 Si2 C5 130.0(2) . .
C14 Ru1 Si2 C5 -165.6(5) . .
C13 Ru1 Si2 C5 -125.25(19) . .
C12 Ru1 Si2 C5 -145.54(17) . .
C16 Ru1 Si2 C5 148.81(17) 2 .
Si1 Ru1 Si2 C5 -39.63(15) . .
C17 Ru1 Si2 C5 -179.09(17) . .
C1 Ru1 Si2 C12 161.86(17) . 2
C15 Ru1 Si2 C12 -108.74(19) . 2
C14 Ru1 Si2 C12 -44.3(5) . 2
C13 Ru1 Si2 C12 -3.98(18) . 2
C12 Ru1 Si2 C12 -24.3(2) . 2
C16 Ru1 Si2 C12 -89.92(15) 2 2
Si1 Ru1 Si2 C12 81.64(12) . 2
C17 Ru1 Si2 C12 -57.81(15) . 2
C3 Si1 C6 C11 -78.5(3) . .
C2 Si1 C6 C11 174.6(3) . .
Ru1 Si1 C6 C11 55.9(3) . .
C3 Si1 C6 C7 101.1(4) . .
C2 Si1 C6 C7 -5.7(4) . .
Ru1 Si1 C6 C7 -124.5(3) . .
C11 C6 C7 C8 -0.8(6) . .
Si1 C6 C7 C8 179.6(3) . .
C6 C7 C8 C9 -1.9(6) . .
C7 C8 C9 C10 1.9(6) . .
C8 C9 C10 C11 0.9(5) . .
C8 C9 C10 C18 179.3(4) . .
C9 C10 C11 O1 178.1(3) . .
C18 C10 C11 O1 -0.4(5) . .
C9 C10 C11 C6 -4.0(6) . .
C18 C10 C11 C6 177.5(3) . .
C17 O1 C11 C10 33.5(5) 2 .
C17 O1 C11 C6 -144.7(3) 2 .
C7 C6 C11 C10 3.9(6) . .
Si1 C6 C11 C10 -176.4(3) . .
C7 C6 C11 O1 -178.1(3) . .
Si1 C6 C11 O1 1.6(4) . .
C15 Ru1 C12 C13 -67.0(2) . .
C14 Ru1 C12 C13 -30.4(2) . .
C16 Ru1 C12 C13 -102.4(2) 2 .
Si2 Ru1 C12 C13 154.55(19) . .
Si1 Ru1 C12 C13 55.4(2) . .
C17 Ru1 C12 C13 -125.4(3) . .
C15 Ru1 C12 C17 58.4(2) . .
C14 Ru1 C12 C17 95.0(2) . .
C13 Ru1 C12 C17 125.4(3) . .
C16 Ru1 C12 C17 23.03(19) 2 .
Si2 Ru1 C12 C17 -80.03(19) . .
Si1 Ru1 C12 C17 -179.20(17) . .
C15 Ru1 C12 Si2 169.7(3) . 2
C14 Ru1 C12 Si2 -153.7(3) . 2
C13 Ru1 C12 Si2 -123.3(4) . 2
C16 Ru1 C12 Si2 134.3(3) 2 2
Si2 Ru1 C12 Si2 31.2(3) . 2
Si1 Ru1 C12 Si2 -67.9(2) . 2
C17 Ru1 C12 Si2 111.3(3) . 2
C17 C12 C13 C14 -3.0(5) . .
Si2 C12 C13 C14 -172.0(3) 2 .
Ru1 C12 C13 C14 57.9(3) . .
C17 C12 C13 Ru1 -61.0(3) . .
Si2 C12 C13 Ru1 130.1(3) 2 .
C1 Ru1 C13 C12 168.3(2) . .
C15 Ru1 C13 C12 100.8(2) . .
C14 Ru1 C13 C12 129.9(3) . .
C16 Ru1 C13 C12 64.4(2) 2 .
Si2 Ru1 C13 C12 -35.8(3) . .
Si1 Ru1 C13 C12 -126.5(2) . .
C17 Ru1 C13 C12 31.49(19) . .
C1 Ru1 C13 C14 38.4(3) . .
C15 Ru1 C13 C14 -29.1(2) . .
C12 Ru1 C13 C14 -129.9(3) . .
C16 Ru1 C13 C14 -65.6(2) 2 .
Si2 Ru1 C13 C14 -165.69(17) . .
Si1 Ru1 C13 C14 103.6(2) . .
C17 Ru1 C13 C14 -98.4(2) . .
C12 C13 C14 C15 -5.7(5) . .
Ru1 C13 C14 C15 54.8(3) . .
C12 C13 C14 Ru1 -60.5(3) . .
C1 Ru1 C14 C15 71.7(2) . .
C13 Ru1 C14 C15 -131.6(3) . .
C12 Ru1 C14 C15 -102.1(2) . .
C16 Ru1 C14 C15 -30.81(19) 2 .
Si2 Ru1 C14 C15 -80.4(5) . .
Si1 Ru1 C14 C15 153.42(19) . .
C17 Ru1 C14 C15 -66.2(2) . .
C1 Ru1 C14 C13 -156.7(2) . .
C15 Ru1 C14 C13 131.6(3) . .
C12 Ru1 C14 C13 29.5(2) . .
C16 Ru1 C14 C13 100.8(2) 2 .
Si2 Ru1 C14 C13 51.2(5) . .
Si1 Ru1 C14 C13 -75.0(2) . .
C17 Ru1 C14 C13 65.4(2) . .
C13 C14 C15 C16 9.2(5) . 2
Ru1 C14 C15 C16 64.6(3) . 2
C13 C14 C15 Ru1 -55.5(3) . .
C1 Ru1 C15 C14 -117.5(2) . .
C13 Ru1 C15 C14 29.2(2) . .
C12 Ru1 C15 C14 64.9(2) . .
C16 Ru1 C15 C14 127.8(3) 2 .
Si2 Ru1 C15 C14 159.80(16) . .
Si1 Ru1 C15 C14 -32.7(2) . .
C17 Ru1 C15 C14 97.8(2) . .
C1 Ru1 C15 C16 114.7(2) . 2
C14 Ru1 C15 C16 -127.8(3) . 2
C13 Ru1 C15 C16 -98.6(2) . 2
C12 Ru1 C15 C16 -62.9(2) . 2
Si2 Ru1 C15 C16 32.0(3) . 2
Si1 Ru1 C15 C16 -160.51(17) . 2
C17 Ru1 C15 C16 -30.0(2) . 2
C13 C12 C17 O1 -167.5(3) . 2
Si2 C12 C17 O1 3.0(4) 2 2
Ru1 C12 C17 O1 135.5(3) . 2
C13 C12 C17 C16 9.2(5) . 2
Si2 C12 C17 C16 179.7(3) 2 2
Ru1 C12 C17 C16 -47.9(3) . 2
C13 C12 C17 Ru1 57.1(3) . .
Si2 C12 C17 Ru1 -132.5(2) 2 .
C1 Ru1 C17 O1 82.5(4) . 2
C15 Ru1 C17 O1 146.7(4) . 2
C14 Ru1 C17 O1 -175.1(4) . 2
C13 Ru1 C17 O1 -136.8(4) . 2
C12 Ru1 C17 O1 -104.2(4) . 2
C16 Ru1 C17 O1 115.0(5) 2 2
Si2 Ru1 C17 O1 1.7(4) . 2
Si1 Ru1 C17 O1 -103.0(4) . 2
C1 Ru1 C17 C16 -32.5(3) . 2
C15 Ru1 C17 C16 31.7(2) . 2
C14 Ru1 C17 C16 69.9(2) . 2
C13 Ru1 C17 C16 108.2(2) . 2
C12 Ru1 C17 C16 140.8(3) . 2
Si2 Ru1 C17 C16 -113.3(2) . 2
Si1 Ru1 C17 C16 141.93(18) . 2
C1 Ru1 C17 C12 -173.3(2) . .
C15 Ru1 C17 C12 -109.1(2) . .
C14 Ru1 C17 C12 -70.9(2) . .
C13 Ru1 C17 C12 -32.62(19) . .
C16 Ru1 C17 C12 -140.8(3) 2 .
Si2 Ru1 C17 C12 105.94(19) . .
Si1 Ru1 C17 C12 1.2(3) . .
C17 C16 C18 C19 151.2(4) 2 .
C15 C16 C18 C19 -37.2(5) 2 .
Ru1 C16 C18 C19 52.5(5) 2 .
C17 C16 C18 C10 27.4(4) 2 .
C15 C16 C18 C10 -161.0(3) 2 .
Ru1 C16 C18 C10 -71.2(4) 2 .
C17 C16 C18 C20 -89.2(4) 2 .
C15 C16 C18 C20 82.4(4) 2 .
Ru1 C16 C18 C20 172.2(3) 2 .
C11 C10 C18 C16 -27.9(4) . .
C9 C10 C18 C16 153.6(3) . .
C11 C10 C18 C19 -151.4(3) . .
C9 C10 C18 C19 30.2(5) . .
C11 C10 C18 C20 87.6(4) . .
C9 C10 C18 C20 -90.9(4) . .
